data_1517222
loop_
_publ_author_name
'Maity, Pintu'
'Kundu, Debasish'
'Roy, Rajdip'
'Ranu, Brindaban C.'

_publ_section_title
;
 A direct synthesis of selenophenes by cu-catalyzed one-pot addition of a
 selenium moiety to (e,e)-1,3-dienyl bromides and subsequent nucleophilic
 cyclization.
;
_journal_issue 16
_journal_name_full 'Organic letters'
_journal_page_first 4122
_journal_page_last 4125
_journal_paper_doi 10.1021/ol501820e
_journal_volume 16
_journal_year 2014
_chemical_formula_moiety 'C16 H10 O2 Se3'
_chemical_formula_sum 'C16 H10 O2 Se3'
_chemical_formula_weight 471.12
_chemical_name_systematic
; 
 ? 
;
_space_group_crystal_system monoclinic
_space_group_IT_number 14
_space_group_name_Hall '-P 2ybc'
_space_group_name_H-M_alt 'P 1 21/c 1'
_symmetry_space_group_name_Hall '-P 2ybc'
_symmetry_space_group_name_H-M 'P 1 21/c 1'
_atom_sites_solution_hydrogens geom
_atom_sites_solution_primary direct
_atom_sites_solution_secondary difmap
_audit_creation_method SHELXL-97
_cell_angle_alpha 90.00
_cell_angle_beta 96.147(8)
_cell_angle_gamma 90.00
_cell_formula_units_Z 4
_cell_length_a 17.967(5)
_cell_length_b 6.0336(16)
_cell_length_c 14.479(4)
_cell_measurement_temperature 296(2)
_cell_volume 1560.6(7)
_computing_cell_refinement 'Bruker Apex II'
_computing_data_collection 'Bruker Apex II'
_computing_data_reduction SAINT
_computing_molecular_graphics 'Mercury 2.3'
_computing_publication_material 'Shelxl 97'
_computing_structure_refinement 'SHELXL-97 (Sheldrick, 2008)'
_computing_structure_solution 'SHELXS-97 (Sheldrick, 2008)'
_diffrn_ambient_temperature 296(2)
_diffrn_measured_fraction_theta_full 0.987
_diffrn_measured_fraction_theta_max 0.987
_diffrn_measurement_device_type 'Bruker Apex II'
_diffrn_measurement_method 'Omega scan'
_diffrn_radiation_monochromator graphite
_diffrn_radiation_source 'fine-focus sealed tube'
_diffrn_radiation_type MoK\a
_diffrn_radiation_wavelength 0.71073
_diffrn_reflns_av_R_equivalents 0.0519
_diffrn_reflns_av_sigmaI/netI 0.0511
_diffrn_reflns_limit_h_max 22
_diffrn_reflns_limit_h_min -23
_diffrn_reflns_limit_k_max 7
_diffrn_reflns_limit_k_min -7
_diffrn_reflns_limit_l_max 18
_diffrn_reflns_limit_l_min -18
_diffrn_reflns_number 16193
_diffrn_reflns_theta_full 27.50
_diffrn_reflns_theta_max 27.50
_diffrn_reflns_theta_min 2.28
_exptl_absorpt_coefficient_mu 7.071
_exptl_absorpt_correction_T_max 0.195
_exptl_absorpt_correction_T_min 0.088
_exptl_absorpt_correction_type multi-scan
_exptl_absorpt_process_details sadabs
_exptl_crystal_colour YELLOW
_exptl_crystal_density_diffrn 2.005
_exptl_crystal_density_method 'not measured'
_exptl_crystal_description FIBRE
_exptl_crystal_F_000 896
_exptl_crystal_size_max 0.54
_exptl_crystal_size_mid 0.34
_exptl_crystal_size_min 0.25
_refine_diff_density_max 0.497
_refine_diff_density_min -0.547
_refine_diff_density_rms 0.143
_refine_ls_extinction_method none
_refine_ls_goodness_of_fit_ref 1.016
_refine_ls_hydrogen_treatment constr
_refine_ls_matrix_type full
_refine_ls_number_parameters 190
_refine_ls_number_reflns 3546
_refine_ls_number_restraints 0
_refine_ls_restrained_S_all 1.016
_refine_ls_R_factor_all 0.0747
_refine_ls_R_factor_gt 0.0404
_refine_ls_shift/su_max 0.001
_refine_ls_shift/su_mean 0.000
_refine_ls_structure_factor_coef Fsqd
_refine_ls_weighting_details 'calc w=1/[\s^2^(Fo^2^)+(0.0815P)^2^+0.0000P] where P=(Fo^2^+2Fc^2^)/3'
_refine_ls_weighting_scheme calc
_refine_ls_wR_factor_gt 0.1094
_refine_ls_wR_factor_ref 0.1369
_reflns_number_gt 2360
_reflns_number_total 3546
_reflns_threshold_expression >2sigma(I)
_cod_data_source_file ol501820e_si_002.cif
_cod_data_source_block pm
_cod_depositor_comments 'Adding full bibliography for 1517222.cif.'
_cod_original_cell_volume 1560.5(7)
_cod_database_code 1517222

loop_
_symmetry_equiv_pos_as_xyz
'x, y, z'
'-x, y+1/2, -z+1/2'
'-x, -y, -z'
'x, -y-1/2, z-1/2'

loop_
_atom_site_label
_atom_site_type_symbol
_atom_site_fract_x
_atom_site_fract_y
_atom_site_fract_z
_atom_site_U_iso_or_equiv
_atom_site_adp_type
_atom_site_occupancy
_atom_site_symmetry_multiplicity
_atom_site_calc_flag
_atom_site_refinement_flags
Se1 Se 0.18629(3) 0.20116(9) 0.66812(4) 0.0579(2) Uani 1 1 d .
Se2 Se 0.42317(3) 0.29200(8) 0.55028(4) 0.05407(19) Uani 1 1 d .
Se3 Se 0.25542(3) 0.12007(10) 0.46832(4) 0.0616(2) Uani 1 1 d .
O1 O 0.0966(2) 0.3554(7) 0.8257(3) 0.0716(11) Uani 1 1 d .
O2 O 0.5830(2) 0.3463(7) 0.6341(3) 0.0687(11) Uani 1 1 d .
C1 C 0.0606(4) 0.4467(17) 0.8964(5) 0.087(2) Uani 1 1 d .
H1 H 0.0501 0.3714 0.9495 0.105 Uiso 1 1 calc R
C2 C 0.0433(4) 0.6573(15) 0.8777(5) 0.084(2) Uani 1 1 d .
H2 H 0.0189 0.7537 0.9146 0.101 Uiso 1 1 calc R
C3 C 0.0689(3) 0.7065(11) 0.7915(5) 0.0698(16) Uani 1 1 d .
H3 H 0.0647 0.8419 0.7607 0.084 Uiso 1 1 calc R
C4 C 0.1004(3) 0.5213(10) 0.7620(4) 0.0554(13) Uani 1 1 d .
C5 C 0.1346(2) 0.4669(8) 0.6799(3) 0.0477(11) Uani 1 1 d .
C6 C 0.1369(3) 0.5945(8) 0.6041(4) 0.0571(14) Uani 1 1 d .
H6 H 0.1136 0.7322 0.5979 0.068 Uiso 1 1 calc R
C7 C 0.1779(3) 0.5026(9) 0.5339(4) 0.0564(13) Uani 1 1 d .
H7 H 0.1840 0.5784 0.4792 0.068 Uiso 1 1 calc R
C8 C 0.2070(3) 0.3001(9) 0.5516(4) 0.0543(13) Uani 1 1 d .
C9 C 0.3732(3) -0.1139(9) 0.5829(4) 0.0622(14) Uani 1 1 d .
H9 H 0.3433 -0.2395 0.5839 0.075 Uiso 1 1 calc R
C10 C 0.3492(3) 0.0755(8) 0.5401(3) 0.0495(12) Uani 1 1 d .
C11 C 0.4471(3) -0.1062(9) 0.6259(4) 0.0579(13) Uani 1 1 d .
H11 H 0.4695 -0.2273 0.6574 0.069 Uiso 1 1 calc R
C12 C 0.4833(3) 0.0862(8) 0.6187(3) 0.0456(11) Uani 1 1 d .
C13 C 0.5592(3) 0.1399(8) 0.6527(3) 0.0521(12) Uani 1 1 d .
C14 C 0.6151(3) 0.0262(10) 0.7008(4) 0.0651(16) Uani 1 1 d .
H14 H 0.6126 -0.1181 0.7228 0.078 Uiso 1 1 calc R
C15 C 0.6782(4) 0.1679(12) 0.7116(4) 0.0755(19) Uani 1 1 d .
H15 H 0.7255 0.1350 0.7411 0.091 Uiso 1 1 calc R
C16 C 0.6560(4) 0.3573(13) 0.6710(5) 0.0771(18) Uani 1 1 d .
H16 H 0.6862 0.4815 0.6681 0.093 Uiso 1 1 calc R

loop_
_atom_site_aniso_label
_atom_site_aniso_U_11
_atom_site_aniso_U_22
_atom_site_aniso_U_33
_atom_site_aniso_U_23
_atom_site_aniso_U_13
_atom_site_aniso_U_12
Se1 0.0614(4) 0.0460(3) 0.0670(4) 0.0036(3) 0.0100(3) 0.0093(2)
Se2 0.0588(3) 0.0379(3) 0.0643(4) 0.0064(2) 0.0013(3) 0.0060(2)
Se3 0.0559(4) 0.0639(4) 0.0649(4) -0.0142(3) 0.0059(3) 0.0046(3)
O1 0.064(3) 0.081(3) 0.071(3) 0.010(2) 0.011(2) 0.009(2)
O2 0.068(3) 0.065(2) 0.071(3) 0.010(2) -0.005(2) -0.0012(19)
C1 0.057(4) 0.148(8) 0.060(4) 0.009(4) 0.014(3) 0.014(4)
C2 0.059(4) 0.122(7) 0.071(4) -0.020(4) 0.008(3) 0.022(4)
C3 0.061(4) 0.071(4) 0.078(4) -0.010(3) 0.011(3) 0.012(3)
C4 0.035(2) 0.067(3) 0.062(3) -0.005(3) -0.004(2) 0.000(2)
C5 0.034(2) 0.048(3) 0.060(3) -0.007(2) -0.002(2) 0.002(2)
C6 0.065(3) 0.038(3) 0.065(3) 0.002(2) -0.005(3) 0.005(2)
C7 0.055(3) 0.051(3) 0.064(3) 0.000(3) 0.007(3) 0.000(2)
C8 0.048(3) 0.050(3) 0.065(3) -0.009(2) 0.005(2) -0.008(2)
C9 0.074(4) 0.043(3) 0.071(4) 0.003(3) 0.018(3) -0.002(3)
C10 0.050(3) 0.047(3) 0.054(3) -0.004(2) 0.016(2) 0.006(2)
C11 0.067(4) 0.047(3) 0.060(3) 0.016(2) 0.012(3) 0.009(3)
C12 0.050(3) 0.047(3) 0.042(3) 0.004(2) 0.012(2) 0.010(2)
C13 0.069(4) 0.047(3) 0.043(3) 0.004(2) 0.017(2) 0.011(2)
C14 0.073(4) 0.067(4) 0.056(3) 0.007(3) 0.009(3) 0.027(3)
C15 0.058(4) 0.103(5) 0.064(4) -0.013(3) -0.004(3) 0.026(3)
C16 0.055(4) 0.096(5) 0.080(4) -0.004(4) 0.003(3) -0.006(3)

loop_
_atom_type_symbol
_atom_type_description
_atom_type_scat_dispersion_real
_atom_type_scat_dispersion_imag
_atom_type_scat_source
C C 0.0033 0.0016 'International Tables Vol C Tables 4.2.6.8 and 6.1.1.4'
H H 0.0000 0.0000 'International Tables Vol C Tables 4.2.6.8 and 6.1.1.4'
O O 0.0106 0.0060 'International Tables Vol C Tables 4.2.6.8 and 6.1.1.4'
Se Se -0.0929 2.2259 'International Tables Vol C Tables 4.2.6.8 and 6.1.1.4'

loop_
_geom_angle_atom_site_label_1
_geom_angle_atom_site_label_2
_geom_angle_atom_site_label_3
_geom_angle
C8 Se1 C5 87.5(2)
C10 Se2 C12 86.7(2)
C8 Se3 C10 99.9(2)
C4 O1 C1 105.6(5)
C13 O2 C16 106.1(5)
C2 C1 O1 110.4(6)
C2 C1 H1 124.8
O1 C1 H1 124.8
C1 C2 C3 106.9(6)
C1 C2 H2 126.6
C3 C2 H2 126.6
C4 C3 C2 107.2(6)
C4 C3 H3 126.4
C2 C3 H3 126.4
C3 C4 O1 109.9(5)
C3 C4 C5 133.4(6)
O1 C4 C5 116.6(5)
C6 C5 C4 126.8(5)
C6 C5 Se1 111.0(4)
C4 C5 Se1 122.2(4)
C5 C6 C7 114.9(5)
C5 C6 H6 122.5
C7 C6 H6 122.5
C8 C7 C6 115.9(5)
C8 C7 H7 122.1
C6 C7 H7 122.1
C7 C8 Se1 110.6(4)
C7 C8 Se3 126.4(5)
Se1 C8 Se3 122.7(3)
C10 C9 C11 114.6(5)
C10 C9 H9 122.7
C11 C9 H9 122.7
C9 C10 Se2 111.6(4)
C9 C10 Se3 126.3(4)
Se2 C10 Se3 121.9(3)
C12 C11 C9 116.0(5)
C12 C11 H11 122.0
C9 C11 H11 122.0
C11 C12 C13 128.3(5)
C11 C12 Se2 111.1(4)
C13 C12 Se2 120.5(4)
C14 C13 O2 109.7(5)
C14 C13 C12 133.6(5)
O2 C13 C12 116.6(4)
C13 C14 C15 107.1(6)
C13 C14 H14 126.5
C15 C14 H14 126.5
C16 C15 C14 105.7(5)
C16 C15 H15 127.2
C14 C15 H15 127.2
C15 C16 O2 111.3(6)
C15 C16 H16 124.3
O2 C16 H16 124.3

loop_
_geom_bond_atom_site_label_1
_geom_bond_atom_site_label_2
_geom_bond_distance
Se1 C8 1.864(6)
Se1 C5 1.869(5)
Se2 C10 1.859(5)
Se2 C12 1.861(5)
Se3 C8 1.901(5)
Se3 C10 1.901(5)
O1 C4 1.368(7)
O1 C1 1.383(8)
O2 C13 1.353(7)
O2 C16 1.363(7)
C1 C2 1.330(11)
C1 H1 0.9300
C2 C3 1.407(10)
C2 H2 0.9300
C3 C4 1.343(8)
C3 H3 0.9300
C4 C5 1.434(7)
C5 C6 1.344(7)
C6 C7 1.430(8)
C6 H6 0.9300
C7 C8 1.344(8)
C7 H7 0.9300
C9 C10 1.349(7)
C9 C11 1.404(8)
C9 H9 0.9300
C11 C12 1.341(8)
C11 H11 0.9300
C12 C13 1.436(7)
C13 C14 1.346(7)
C14 C15 1.416(9)
C14 H14 0.9300
C15 C16 1.327(9)
C15 H15 0.9300
C16 H16 0.9300
